data_4323425
loop_
_publ_author_name
'Michael Ruf'
'Karl Weis'
'Heinrich Vahrenkamp'

_publ_section_title
;
 Pyrazolylborate-Zinc Complexes of RNA Precursors and Analogues Thereof
;
_journal_name_full 'Inorganic Chemistry'
_journal_page_first 2130
_journal_page_last 2137
_journal_paper_doi 10.1021/ic961379m
_journal_volume 36
_journal_year 1997
_chemical_compound_source benzene
_chemical_formula_sum 'C50 H57 B N8 O4 Zn'
_chemical_formula_weight 910.22
_chemical_melting_point 232
_chemical_name_systematic Tp(Cum,Me)Zn-Dihydroorotate
_space_group_IT_number 2
_symmetry_cell_setting triclinic
_symmetry_space_group_name_Hall '-P 1'
_symmetry_space_group_name_H-M 'P -1'
_atom_sites_solution_hydrogens geom
_atom_sites_solution_primary direct
_atom_sites_solution_secondary difmap
_audit_creation_method SHELXL
_cell_angle_alpha 69.34(1)
_cell_angle_beta 87.56(1)
_cell_angle_gamma 71.02(1)
_cell_formula_units_Z 2
_cell_length_a 10.709(2)
_cell_length_b 15.043(1)
_cell_length_c 17.205(2)
_cell_measurement_temperature 293(2)
_cell_volume 2444.2(6)
_computing_structure_refinement 'SHELXL-93 (Sheldrick, 1993)'
_computing_structure_solution 'SHELXS-86 (Sheldrick, 1990)'
_diffrn_ambient_temperature 293(2)
_diffrn_measurement_device 'Nonius Turbo-CAD4'
_diffrn_measurement_method Omega-2Theta
_diffrn_radiation_monochromator graphite
_diffrn_radiation_source 'fine-focus sealed tube'
_diffrn_radiation_type MoK\a
_diffrn_radiation_wavelength 0.71073
_diffrn_reflns_av_R_equivalents 0.0255
_diffrn_reflns_av_sigmaI/netI 0.0751
_diffrn_reflns_limit_h_max 13
_diffrn_reflns_limit_h_min -13
_diffrn_reflns_limit_k_max 18
_diffrn_reflns_limit_k_min -17
_diffrn_reflns_limit_l_max 21
_diffrn_reflns_limit_l_min 0
_diffrn_reflns_number 9900
_diffrn_reflns_theta_max 25.97
_diffrn_reflns_theta_min 2.64
_diffrn_standards_interval_count 'ICR every 3600 s, OCR every 200 refl'
_diffrn_standards_number 2
_exptl_absorpt_coefficient_mu 0.553
_exptl_absorpt_correction_type none
_exptl_crystal_colour colorless
_exptl_crystal_density_diffrn 1.24
_exptl_crystal_density_meas 1.20
_exptl_crystal_description isometric
_exptl_crystal_F_000 960
_exptl_crystal_size_max 0.6
_exptl_crystal_size_mid 0.3
_exptl_crystal_size_min 0.3
_refine_diff_density_max 0.427
_refine_diff_density_min -0.355
_refine_diff_density_rms 0.067
_refine_ls_extinction_method none
_refine_ls_goodness_of_fit_all 1.084
_refine_ls_goodness_of_fit_obs 1.004
_refine_ls_hydrogen_treatment Riding-Model
_refine_ls_matrix_type full
_refine_ls_number_parameters 583
_refine_ls_number_reflns 9521
_refine_ls_number_restraints 0
_refine_ls_restrained_S_all 1.119
_refine_ls_restrained_S_obs 1.004
_refine_ls_R_factor_all 0.1597
_refine_ls_R_factor_obs 0.0616
_refine_ls_shift/esd_max 1.689
_refine_ls_shift/esd_mean 0.121
_refine_ls_structure_factor_coef Fsqd
_refine_ls_weighting_details 'w=1/[\s^2^(Fo^2^)+(0.0700P)^2^+5.0000P] where P=(Fo^2^+2Fc^2^)/3'
_refine_ls_weighting_scheme calc
_refine_ls_wR_factor_all 0.2207
_refine_ls_wR_factor_obs 0.1473
_reflns_number_observed 5445
_reflns_number_total 9563
_reflns_observed_criterion >2sigma(I)
_cod_data_source_file ic961379m_1.cif
_cod_data_source_block orot
_cod_depositor_comments
;
The following automatic conversions were performed:

'_geom_bond_publ_flag' value 'Y' changed to 'y' according to the
built-in table from CIF Core dictionary named 'cif_core.dic' version
2.4.1 from 2010-06-29 (79 times).

'_geom_angle_publ_flag' value 'Y'
changed to 'y' according to the built-in table from CIF Core
dictionary named 'cif_core.dic' version 2.4.1 from 2010-06-29 (136
times).

Automatic conversion script
Id: cif_fix_values 1715 2011-07-08 13:25:40Z adriana 

The following automatic conversions were performed:

'_refine_ls_weighting_scheme' value 'calc
w=1/[\s^2^(Fo^2^)+(0.0700P)^2^+5.0000P] where P=(Fo^2^+2Fc^2^)/3' was
changed to 'calc'. New tag '_refine_ls_weighting_details' was
created. The value of the new tag was set to
'w=1/[\s^2^(Fo^2^)+(0.0700P)^2^+5.0000P] where P=(Fo^2^+2Fc^2^)/3'.

Automatic conversion script
Id: cif_fix_values 3143 2015-03-26 13:38:13Z robertas 
;
_cod_database_code 4323425

loop_
_symmetry_equiv_pos_as_xyz
'x, y, z'
'-x, -y, -z'

loop_
_atom_site_aniso_label
_atom_site_aniso_U_11
_atom_site_aniso_U_22
_atom_site_aniso_U_33
_atom_site_aniso_U_23
_atom_site_aniso_U_13
_atom_site_aniso_U_12
Zn1 0.0648(4) 0.0388(3) 0.0453(3) -0.0120(2) 0.0045(3) -0.0195(3)
N1 0.064(3) 0.047(2) 0.050(3) -0.016(2) 0.002(2) -0.017(2)
N2 0.064(3) 0.040(2) 0.050(3) -0.009(2) 0.000(2) -0.023(2)
N3 0.064(3) 0.047(2) 0.049(3) -0.015(2) 0.009(2) -0.020(2)
O1 0.104(4) 0.047(2) 0.070(3) -0.017(2) 0.028(2) -0.027(2)
C40 0.088(5) 0.049(3) 0.062(4) -0.008(3) 0.016(3) -0.028(3)
O2 0.099(3) 0.083(3) 0.057(3) -0.014(2) 0.014(2) -0.043(3)
C41 0.167(8) 0.042(4) 0.137(8) -0.031(4) 0.057(7) -0.037(5)
N7 0.162(7) 0.066(4) 0.086(4) -0.023(3) 0.032(4) -0.052(4)
C42 0.108(6) 0.055(4) 0.076(5) -0.016(3) 0.014(4) -0.037(4)
O3 0.190(6) 0.079(3) 0.105(4) -0.047(3) 0.039(4) -0.066(4)
N8 0.179(7) 0.048(3) 0.080(4) -0.017(3) 0.046(4) -0.054(4)
C43A 0.156(25) 0.059(13) 0.072(15) -0.019(11) 0.026(16) -0.059(17)
C43B 0.101(17) 0.044(9) 0.074(15) -0.009(9) 0.006(11) -0.033(11)
O4A 0.351(32) 0.068(11) 0.084(13) -0.026(9) 0.112(17) -0.097(16)
O4B 0.217(20) 0.055(9) 0.070(10) -0.009(7) 0.028(10) -0.049(10)
C44 0.321(15) 0.061(4) 0.067(5) -0.016(4) 0.086(7) -0.096(7)
N4 0.071(3) 0.040(2) 0.069(3) -0.020(2) -0.004(2) -0.017(2)
C1 0.076(4) 0.053(3) 0.085(5) -0.037(3) -0.004(4) -0.015(3)
C2 0.075(4) 0.070(4) 0.086(5) -0.051(4) 0.012(4) -0.016(3)
C3 0.059(4) 0.064(4) 0.058(3) -0.034(3) 0.004(3) -0.016(3)
C4 0.137(7) 0.053(4) 0.125(7) -0.049(4) 0.001(5) -0.026(4)
C5 0.054(3) 0.072(4) 0.059(4) -0.036(3) 0.012(3) -0.017(3)
C6 0.081(5) 0.090(5) 0.068(4) -0.042(4) 0.010(3) -0.032(4)
C7 0.096(5) 0.114(6) 0.051(4) -0.034(4) 0.008(4) -0.041(5)
C8 0.069(4) 0.095(5) 0.055(4) -0.027(4) 0.010(3) -0.029(4)
C9 0.087(5) 0.093(5) 0.071(4) -0.040(4) 0.021(4) -0.047(4)
C10 0.074(4) 0.089(4) 0.051(3) -0.031(3) 0.015(3) -0.036(4)
C11 0.127(7) 0.113(7) 0.073(5) -0.029(5) 0.026(5) -0.061(6)
C12 0.113(8) 0.102(7) 0.187(11) 0.016(7) -0.013(7) -0.025(6)
C13 0.097(7) 0.120(7) 0.151(8) -0.010(6) 0.047(6) -0.047(6)
N5 0.068(3) 0.041(2) 0.050(3) -0.005(2) -0.002(2) -0.024(2)
C14 0.073(4) 0.047(3) 0.055(3) -0.002(3) -0.002(3) -0.023(3)
C15 0.076(4) 0.061(3) 0.047(3) -0.008(3) -0.008(3) -0.025(3)
C16 0.056(3) 0.049(3) 0.046(3) -0.014(2) 0.004(2) -0.018(3)
C17 0.119(6) 0.064(4) 0.065(4) 0.008(3) -0.009(4) -0.039(4)
C18 0.051(3) 0.050(3) 0.047(3) -0.014(2) 0.000(2) -0.017(2)
C19 0.067(4) 0.064(3) 0.051(3) -0.020(3) 0.008(3) -0.026(3)
C20 0.086(5) 0.061(4) 0.070(4) -0.032(3) 0.003(3) -0.026(3)
C21 0.063(4) 0.052(3) 0.088(5) -0.015(3) -0.008(3) -0.023(3)
C22 0.069(4) 0.070(4) 0.068(4) -0.011(3) 0.013(3) -0.035(3)
C23 0.068(4) 0.066(4) 0.051(3) -0.020(3) 0.012(3) -0.028(3)
C24 0.104(6) 0.058(4) 0.156(8) -0.009(5) -0.039(6) -0.039(4)
C25 0.187(12) 0.059(6) 0.481(27) -0.012(10) -0.162(15) -0.036(7)
C26 0.094(6) 0.096(6) 0.144(8) -0.035(5) -0.015(5) -0.052(5)
N6 0.062(3) 0.046(2) 0.057(3) -0.012(2) -0.001(2) -0.022(2)
C27 0.075(4) 0.067(4) 0.068(4) -0.012(3) 0.002(3) -0.040(4)
C28 0.058(4) 0.078(4) 0.070(4) -0.014(3) 0.005(3) -0.030(3)
C29 0.055(4) 0.064(3) 0.051(3) -0.021(3) 0.007(3) -0.019(3)
C30 0.097(6) 0.081(5) 0.122(6) -0.004(4) -0.003(5) -0.057(4)
C31 0.058(4) 0.065(4) 0.052(3) -0.026(3) 0.011(3) -0.018(3)
C32 0.063(4) 0.070(4) 0.113(6) -0.040(4) -0.005(4) -0.009(3)
C33 0.093(6) 0.070(5) 0.132(7) -0.042(5) -0.004(5) -0.021(4)
C34 0.095(6) 0.066(5) 0.103(6) -0.020(4) -0.001(5) -0.007(4)
C35 0.105(6) 0.071(5) 0.088(5) -0.020(4) -0.024(4) -0.011(4)
C36 0.086(5) 0.073(4) 0.082(5) -0.027(4) -0.012(4) -0.021(4)
C37 0.177(11) 0.069(6) 0.162(11) -0.021(7) -0.021(9) -0.003(6)
C38 0.403(27) 0.123(10) 0.141(12) 0.035(9) -0.043(14) -0.074(13)
C39 0.687(52) 0.129(13) 0.270(22) -0.024(13) 0.096(27) 0.180(21)
B1 0.074(5) 0.042(3) 0.055(4) -0.008(3) -0.003(3) -0.027(3)
C45 0.167(15) 0.253(19) 0.143(12) -0.058(15) 0.012(10) -0.089(15)
C46 0.128(12) 0.208(16) 0.169(16) -0.026(12) -0.029(10) -0.070(12)
C47 0.085(8) 0.256(22) 0.193(16) -0.087(15) -0.008(11) -0.060(10)
C48 0.119(12) 0.283(20) 0.152(12) -0.036(17) 0.012(10) -0.086(13)
C49 0.161(16) 0.180(15) 0.223(21) -0.034(13) -0.027(12) -0.051(13)
C50 0.148(13) 0.273(27) 0.212(18) -0.102(18) -0.008(15) -0.047(14)

loop_
_atom_site_label
_atom_site_type_symbol
_atom_site_fract_x
_atom_site_fract_y
_atom_site_fract_z
_atom_site_U_iso_or_equiv
_atom_site_thermal_displace_type
_atom_site_occupancy
_atom_site_calc_flag
_atom_site_refinement_flags
_atom_site_disorder_group
Zn1 Zn 0.48299(7) 0.44415(4) 0.27276(4) 0.0499(2) Uani 1 d . .
N1 N 0.5739(5) 0.3366(3) 0.2244(3) 0.0542(11) Uani 1 d . .
N2 N 0.5824(4) 0.3545(3) 0.3849(3) 0.0521(11) Uani 1 d . .
N3 N 0.3174(5) 0.4038(3) 0.2974(3) 0.0540(11) Uani 1 d . .
O1 O 0.4817(5) 0.5758(3) 0.2083(3) 0.0752(12) Uani 1 d . .
C40 C 0.4587(7) 0.6370(4) 0.2466(4) 0.068(2) Uani 1 d . .
O2 O 0.4273(5) 0.6214(3) 0.3169(3) 0.0796(13) Uani 1 d . .
C41 C 0.4820(10) 0.7358(5) 0.1970(6) 0.116(3) Uani 1 d . .
H41 H 0.5740(10) 0.7198(5) 0.2170(6) 0.140 Uiso 1 d R .
N7 N 0.4232(7) 0.8105(4) 0.2308(4) 0.103(2) Uani 1 d . .
H7 H 0.3732(7) 0.7975(4) 0.2708(4) 0.123 Uiso 1 d R .
C42 C 0.4242(8) 0.9080(5) 0.1906(4) 0.079(2) Uani 1 d . .
O3 O 0.3979(7) 0.9723(4) 0.2209(3) 0.116(2) Uani 1 d . .
N8 N 0.4539(7) 0.9283(4) 0.1093(4) 0.101(2) Uani 1 d . .
H8 H 0.4669(7) 0.9843(4) 0.0843(4) 0.121 Uiso 1 d R .
C43A C 0.5108(27) 0.8556(19) 0.0769(17) 0.092(8) Uani 0.50 d P .
C43B C 0.4412(23) 0.8740(18) 0.0569(17) 0.074(6) Uani 0.50 d P .
O4A O 0.5419(26) 0.8772(13) 0.0046(12) 0.164(11) Uani 0.50 d P .
O4B O 0.4458(21) 0.9075(13) -0.0175(12) 0.117(7) Uani 0.50 d P .
C44 C 0.4665(13) 0.7675(5) 0.1110(5) 0.146(5) Uani 1 d . .
H44A H 0.5049(13) 0.7199(5) 0.1772(5) 0.175 Uiso 1 d R .
H44B H 0.3489(13) 0.7569(5) 0.1662(5) 0.175 Uiso 1 d R .
N4 N 0.5610(5) 0.2454(3) 0.2713(3) 0.0600(12) Uani 1 d . .
C1 C 0.6116(6) 0.1789(4) 0.2325(4) 0.069(2) Uani 1 d . .
C2 C 0.6568(6) 0.2278(5) 0.1598(4) 0.073(2) Uani 1 d . .
H2 H 0.6968(6) 0.2038(5) 0.1188(4) 0.087 Uiso 1 d R .
C3 C 0.6330(6) 0.3258(4) 0.1560(4) 0.0582(14) Uani 1 d . .
C4 C 0.6136(9) 0.0722(5) 0.2678(5) 0.102(3) Uani 1 d . .
H4A H 0.5716(9) 0.0622(5) 0.3198(5) 0.153 Uiso 1 d R .
H4B H 0.7026(9) 0.0262(5) 0.2778(5) 0.153 Uiso 1 d R .
H4C H 0.5646(9) 0.0612(5) 0.2288(5) 0.153 Uiso 1 d R .
C5 C 0.6693(6) 0.4068(5) 0.0937(4) 0.0596(14) Uani 1 d . .
C6 C 0.6665(7) 0.4174(5) 0.0097(4) 0.075(2) Uani 1 d . .
H6 H 0.6465(7) 0.3704(5) -0.0063(4) 0.090 Uiso 1 d R .
C7 C 0.6999(7) 0.4931(6) -0.0488(4) 0.084(2) Uani 1 d . .
H7A H 0.6929(7) 0.4991(6) -0.1038(4) 0.101 Uiso 1 d R .
C8 C 0.7353(6) 0.5629(5) -0.0301(4) 0.073(2) Uani 1 d . .
C9 C 0.7388(7) 0.5513(5) 0.0550(4) 0.076(2) Uani 1 d . .
H9 H 0.7558(7) 0.5993(5) 0.0720(4) 0.092 Uiso 1 d R .
C10 C 0.7069(6) 0.4749(5) 0.1147(4) 0.067(2) Uani 1 d . .
H10 H 0.7089(6) 0.4689(5) 0.1707(4) 0.081 Uiso 1 d R .
C11 C 0.7713(9) 0.6469(7) -0.0963(5) 0.101(3) Uani 1 d . .
H11 H 0.7693(9) 0.6369(7) -0.1493(5) 0.121 Uiso 1 d R .
C12 C 0.6894(10) 0.7492(7) -0.1004(7) 0.155(4) Uani 1 d . .
H12A H 0.7184(10) 0.7972(7) -0.1434(7) 0.233 Uiso 1 d R .
H12B H 0.6924(10) 0.7602(7) -0.0494(7) 0.233 Uiso 1 d R .
H12C H 0.6004(10) 0.7562(7) -0.1154(7) 0.233 Uiso 1 d R .
C13 C 0.9170(9) 0.6338(7) -0.0840(6) 0.132(4) Uani 1 d . .
H13A H 0.9800(9) 0.5688(7) -0.0770(6) 0.198 Uiso 1 d R .
H13B H 0.9170(9) 0.6478(7) -0.0340(6) 0.198 Uiso 1 d R .
H13C H 0.9390(9) 0.6848(7) -0.1290(6) 0.198 Uiso 1 d R .
N5 N 0.5641(5) 0.2624(3) 0.4129(3) 0.0545(11) Uani 1 d . .
C14 C 0.6144(6) 0.2118(4) 0.4929(4) 0.0624(15) Uani 1 d . .
C15 C 0.6654(6) 0.2720(4) 0.5159(4) 0.064(2) Uani 1 d . .
H15 H 0.7044(6) 0.2570(4) 0.5679(4) 0.077 Uiso 1 d R .
C16 C 0.6455(5) 0.3603(4) 0.4473(3) 0.0512(12) Uani 1 d . .
C17 C 0.6118(8) 0.1086(5) 0.5422(4) 0.089(2) Uani 1 d . .
H17A H 0.5698(8) 0.0896(5) 0.5052(4) 0.133 Uiso 1 d R .
H17B H 0.5638(8) 0.1036(5) 0.5912(4) 0.133 Uiso 1 d R .
H17C H 0.7018(8) 0.0626(5) 0.5582(4) 0.133 Uiso 1 d R .
C18 C 0.6886(5) 0.4468(4) 0.4382(3) 0.0502(12) Uani 1 d . .
C19 C 0.6714(6) 0.4882(4) 0.4998(3) 0.0597(14) Uani 1 d . .
H19 H 0.6314(6) 0.4602(4) 0.5468(3) 0.072 Uiso 1 d R .
C20 C 0.7134(7) 0.5686(4) 0.4897(4) 0.069(2) Uani 1 d . .
H20 H 0.6934(7) 0.5966(4) 0.5317(4) 0.083 Uiso 1 d R .
C21 C 0.7730(6) 0.6105(4) 0.4203(4) 0.069(2) Uani 1 d . .
C22 C 0.7894(6) 0.5681(5) 0.3598(4) 0.070(2) Uani 1 d . .
H22 H 0.8194(6) 0.6011(5) 0.3098(4) 0.084 Uiso 1 d R .
C23 C 0.7470(6) 0.4887(4) 0.3675(3) 0.0603(14) Uani 1 d . .
H23 H 0.7630(6) 0.4627(4) 0.3255(3) 0.072 Uiso 1 d R .
C24 C 0.8211(8) 0.6968(5) 0.4145(6) 0.110(3) Uani 1 d . .
H24 H 0.8471(8) 0.7108(5) 0.3575(6) 0.132 Uiso 1 d R .
C25 C 0.7415(13) 0.7883(7) 0.3771(12) 0.261(10) Uani 1 d . .
H25A H 0.6625(13) 0.7903(7) 0.3521(12) 0.392 Uiso 1 d R .
H25B H 0.7725(13) 0.8403(7) 0.3411(12) 0.392 Uiso 1 d R .
H25C H 0.7225(13) 0.7983(7) 0.4291(12) 0.392 Uiso 1 d R .
C26 C 0.9566(8) 0.6611(6) 0.4554(6) 0.107(3) Uani 1 d . .
H26A H 0.9986(8) 0.5931(6) 0.4574(6) 0.161 Uiso 1 d R .
H26B H 0.9536(8) 0.6611(6) 0.5114(6) 0.161 Uiso 1 d R .
H26C H 1.0076(8) 0.7021(6) 0.4244(6) 0.161 Uiso 1 d R .
N6 N 0.3476(5) 0.3012(3) 0.3349(3) 0.0556(11) Uani 1 d . .
C27 C 0.2358(7) 0.2782(5) 0.3447(4) 0.069(2) Uani 1 d . .
C28 C 0.1313(6) 0.3655(5) 0.3127(4) 0.070(2) Uani 1 d . .
H28 H 0.0423(6) 0.3705(5) 0.3077(4) 0.084 Uiso 1 d R .
C29 C 0.1845(6) 0.4434(4) 0.2834(3) 0.0568(13) Uani 1 d . .
C30 C 0.2363(8) 0.1716(5) 0.3836(5) 0.102(3) Uani 1 d . .
H30A H 0.3243(8) 0.1256(5) 0.4026(5) 0.153 Uiso 1 d R .
H30B H 0.2003(8) 0.1536(5) 0.3436(5) 0.153 Uiso 1 d R .
H30C H 0.1823(8) 0.1686(5) 0.4296(5) 0.153 Uiso 1 d R .
C31 C 0.1158(6) 0.5509(4) 0.2409(3) 0.0581(14) Uani 1 d . .
C32 C 0.1504(7) 0.6222(5) 0.2584(5) 0.083(2) Uani 1 d . .
H32 H 0.2284(7) 0.6062(5) 0.2894(5) 0.099 Uiso 1 d R .
C33 C 0.0877(8) 0.7235(6) 0.2139(6) 0.098(2) Uani 1 d . .
H33 H 0.0977(8) 0.7735(6) 0.2309(6) 0.118 Uiso 1 d R .
C34 C -0.0144(8) 0.7563(6) 0.1526(5) 0.096(2) Uani 1 d . .
C35 C -0.0522(8) 0.6852(6) 0.1392(5) 0.094(2) Uani 1 d . .
H35 H -0.1152(8) 0.7042(6) 0.0962(5) 0.113 Uiso 1 d R .
C36 C 0.0104(7) 0.5839(5) 0.1828(4) 0.081(2) Uani 1 d . .
H36 H -0.0176(7) 0.5389(5) 0.1778(4) 0.098 Uiso 1 d R .
C37 C -0.0824(13) 0.8684(7) 0.1019(8) 0.151(4) Uani 1 d . .
H37 H -0.0024(13) 0.8834(7) 0.1099(8) 0.181 Uiso 1 d R .
C38 C -0.0784(19) 0.8919(9) 0.0118(9) 0.247(9) Uani 1 d . .
H38A H -0.0074(19) 0.8419(9) -0.0002(9) 0.371 Uiso 1 d R .
H38B H -0.0654(19) 0.9559(9) -0.0112(9) 0.371 Uiso 1 d R .
H38C H -0.1614(19) 0.8959(9) -0.0102(9) 0.371 Uiso 1 d R .
C39 C -0.1587(29) 0.9203(11) 0.1380(13) 0.460(25) Uani 1 d . .
H39A H -0.1337(29) 0.8853(11) 0.1960(13) 0.690 Uiso 1 d R .
H39B H -0.2497(29) 0.9283(11) 0.1260(13) 0.690 Uiso 1 d R .
H39C H -0.1477(29) 0.9843(11) 0.1210(13) 0.690 Uiso 1 d R .
B1 B 0.4936(7) 0.2326(5) 0.3544(4) 0.057(2) Uani 1 d . .
H1 H 0.4986(7) 0.1616(5) 0.3804(4) 0.069 Uiso 1 d R .
C45 C 0.0372(14) 0.0861(20) 0.2497(7) 0.186(7) Uani 1 d G .
H45 H 0.0769(14) 0.0986(20) 0.1996(7) 0.224 Uiso 1 calc R .
C46 C -0.0457(17) 0.1659(9) 0.2702(11) 0.175(6) Uani 1 d G .
H46 H -0.0615(27) 0.2318(13) 0.2338(17) 0.210 Uiso 1 calc R .
C47 C -0.1051(8) 0.1472(13) 0.3450(14) 0.175(6) Uani 1 d G .
H47 H -0.1606(12) 0.2006(21) 0.3587(23) 0.210 Uiso 1 calc R .
C48 C -0.0814(14) 0.0487(19) 0.3994(6) 0.192(7) Uani 1 d G .
H48 H -0.1211(21) 0.0362(31) 0.4495(8) 0.230 Uiso 1 calc R .
C49 C 0.0015(17) -0.0311(9) 0.3789(12) 0.199(7) Uani 1 d G .
H49 H 0.0174(27) -0.0969(12) 0.4153(18) 0.239 Uiso 1 calc R .
C50 C 0.0609(10) -0.0124(14) 0.3041(15) 0.212(8) Uani 1 d G .
H50 H 0.1164(14) -0.0658(21) 0.2904(23) 0.255 Uiso 1 calc R .

loop_
_atom_type_symbol
_atom_type_description
_atom_type_scat_dispersion_real
_atom_type_scat_dispersion_imag
_atom_type_scat_source
C C 0.0033 0.0016 'International Tables Vol C Tables 4.2.6.8 and 6.1.1.4'
H H 0.0000 0.0000 'International Tables Vol C Tables 4.2.6.8 and 6.1.1.4'
B B 0.0013 0.0007 'International Tables Vol C Tables 4.2.6.8 and 6.1.1.4'
N N 0.0061 0.0033 'International Tables Vol C Tables 4.2.6.8 and 6.1.1.4'
O O 0.0106 0.0060 'International Tables Vol C Tables 4.2.6.8 and 6.1.1.4'
Zn Zn 0.2839 1.4301 'International Tables Vol C Tables 4.2.6.8 and 6.1.1.4'

loop_
_geom_angle_atom_site_label_1
_geom_angle_atom_site_label_2
_geom_angle_atom_site_label_3
_geom_angle
_geom_angle_site_symmetry_1
_geom_angle_site_symmetry_3
_geom_angle_publ_flag
O1 Zn1 N2 127.1(2) . . y
O1 Zn1 N1 115.5(2) . . y
N2 Zn1 N1 90.5(2) . . y
O1 Zn1 N3 124.2(2) . . y
N2 Zn1 N3 95.9(2) . . y
N1 Zn1 N3 94.7(2) . . y
C3 N1 N4 106.9(4) . . y
C3 N1 Zn1 140.9(4) . . y
N4 N1 Zn1 111.8(3) . . y
C16 N2 N5 107.5(4) . . y
C16 N2 Zn1 139.8(3) . . y
N5 N2 Zn1 111.8(3) . . y
C29 N3 N6 106.7(4) . . y
C29 N3 Zn1 141.0(4) . . y
N6 N3 Zn1 112.0(3) . . y
C40 O1 Zn1 115.7(4) . . y
O2 C40 O1 126.1(5) . . y
O2 C40 C41 119.9(6) . . y
O1 C40 C41 113.9(6) . . y
C44 C41 N7 115.4(7) . . y
C44 C41 C40 117.0(7) . . y
N7 C41 C40 111.9(6) . . y
C42 N7 C41 120.5(6) . . y
O3 C42 N8 120.9(6) . . y
O3 C42 N7 125.3(7) . . y
N8 C42 N7 113.8(6) . . y
C43A N8 C42 123.3(12) . . y
C43A N8 C43B 31.0(12) . . y
C42 N8 C43B 126.1(11) . . y
C43B C43A O4A 84.1(43) . . y
C43B C43A N8 81.2(42) . . y
O4A C43A N8 121.1(21) . . y
C43B C43A C44 75.8(35) . . y
O4A C43A C44 117.2(22) . . y
N8 C43A C44 113.7(21) . . y
C43B C43A O4B 45.5(36) . . y
O4A C43A O4B 38.9(16) . . y
N8 C43A O4B 102.6(18) . . y
C44 C43A O4B 103.2(18) . . y
C43A C43B O4B 107.9(50) . . y
C43A C43B O4A 62.8(40) . . y
O4B C43B O4A 45.4(16) . . y
C43A C43B N8 67.8(37) . . y
O4B C43B N8 121.6(21) . . y
O4A C43B N8 105.8(19) . . y
C43A C43B C44 74.5(33) . . y
O4B C43B C44 127.7(23) . . y
O4A C43B C44 107.8(19) . . y
N8 C43B C44 107.9(17) . . y
O4B O4A C43A 91.1(27) . . y
O4B O4A C43B 58.2(21) . . y
C43A O4A C43B 33.1(13) . . y
O4A O4B C43B 76.4(21) . . y
O4A O4B C43A 50.0(19) . . y
C43B O4B C43A 26.6(17) . . y
C41 C44 C43A 107.3(13) . . y
C41 C44 C43B 122.0(12) . . y
C43A C44 C43B 29.7(10) . . y
C1 N4 N1 109.7(5) . . y
C1 N4 B1 130.3(5) . . y
N1 N4 B1 120.0(4) . . y
N4 C1 C2 107.5(5) . . y
N4 C1 C4 123.0(6) . . y
C2 C1 C4 129.5(6) . . y
C1 C2 C3 107.1(5) . . y
N1 C3 C2 108.8(5) . . y
N1 C3 C5 122.1(5) . . y
C2 C3 C5 129.0(5) . . y
C10 C5 C6 117.5(6) . . y
C10 C5 C3 121.9(5) . . y
C6 C5 C3 120.5(5) . . y
C7 C6 C5 120.8(6) . . y
C8 C7 C6 123.1(6) . . y
C7 C8 C9 115.9(6) . . y
C7 C8 C11 122.2(6) . . y
C9 C8 C11 121.9(7) . . y
C10 C9 C8 121.8(6) . . y
C9 C10 C5 121.0(6) . . y
C12 C11 C8 113.9(7) . . y
C12 C11 C13 109.3(8) . . y
C8 C11 C13 111.0(7) . . y
C14 N5 N2 109.4(4) . . y
C14 N5 B1 130.6(4) . . y
N2 N5 B1 120.0(4) . . y
N5 C14 C15 107.3(5) . . y
N5 C14 C17 123.2(5) . . y
C15 C14 C17 129.5(6) . . y
C14 C15 C16 107.4(5) . . y
N2 C16 C15 108.4(5) . . y
N2 C16 C18 122.6(4) . . y
C15 C16 C18 128.9(5) . . y
C23 C18 C19 118.5(5) . . y
C23 C18 C16 120.6(5) . . y
C19 C18 C16 121.0(5) . . y
C20 C19 C18 119.6(5) . . y
C21 C20 C19 122.7(6) . . y
C20 C21 C22 116.8(5) . . y
C20 C21 C24 120.0(7) . . y
C22 C21 C24 123.2(7) . . y
C21 C22 C23 121.9(6) . . y
C22 C23 C18 120.5(6) . . y
C25 C24 C26 129.6(8) . . y
C25 C24 C21 118.1(8) . . y
C26 C24 C21 112.3(6) . . y
C27 N6 N3 109.6(5) . . y
C27 N6 B1 130.5(5) . . y
N3 N6 B1 119.7(4) . . y
N6 C27 C28 108.2(5) . . y
N6 C27 C30 122.3(6) . . y
C28 C27 C30 129.5(6) . . y
C27 C28 C29 106.6(5) . . y
N3 C29 C28 108.8(5) . . y
N3 C29 C31 122.5(5) . . y
C28 C29 C31 128.7(6) . . y
C32 C31 C36 117.7(6) . . y
C32 C31 C29 121.8(6) . . y
C36 C31 C29 120.5(6) . . y
C31 C32 C33 120.3(7) . . y
C32 C33 C34 121.7(7) . . y
C35 C34 C33 117.2(7) . . y
C35 C34 C37 120.8(8) . . y
C33 C34 C37 121.9(9) . . y
C34 C35 C36 121.5(7) . . y
C35 C36 C31 121.4(7) . . y
C39 C37 C38 127.2(14) . . y
C39 C37 C34 117.3(13) . . y
C38 C37 C34 112.8(10) . . y
N5 B1 N6 109.5(5) . . y
N5 B1 N4 110.2(5) . . y
N6 B1 N4 108.6(5) . . y
C46 C45 C50 120.0 . . y
C45 C46 C47 120.0 . . y
C48 C47 C46 120.0 . . y
C49 C48 C47 120.0 . . y
C48 C49 C50 120.0 . . y
C49 C50 C45 120.0 . . y

loop_
_geom_bond_atom_site_label_1
_geom_bond_atom_site_label_2
_geom_bond_distance
_geom_bond_site_symmetry_2
_geom_bond_publ_flag
Zn1 O1 1.894(4) . y
Zn1 N2 2.019(4) . y
Zn1 N1 2.028(4) . y
Zn1 N3 2.036(5) . y
N1 C3 1.348(7) . y
N1 N4 1.373(6) . y
N2 C16 1.336(6) . y
N2 N5 1.374(5) . y
N3 C29 1.348(7) . y
N3 N6 1.376(6) . y
O1 C40 1.269(7) . y
C40 O2 1.202(7) . y
C40 C41 1.526(8) . y
C41 C44 1.386(12) . y
C41 N7 1.402(9) . y
N7 C42 1.387(8) . y
C42 O3 1.206(8) . y
C42 N8 1.370(8) . y
N8 C43A 1.36(3) . y
N8 C43B 1.45(3) . y
C43A C43B 0.76(3) . y
C43A O4A 1.23(3) . y
C43A C44 1.47(3) . y
C43A O4B 1.61(3) . y
C43B O4B 1.20(3) . y
C43B O4A 1.38(4) . y
C43B C44 1.48(2) . y
O4A O4B 1.01(3) . y
N4 C1 1.352(7) . y
N4 B1 1.553(8) . y
C1 C2 1.368(9) . y
C1 C4 1.495(8) . y
C2 C3 1.390(8) . y
C3 C5 1.461(8) . y
C5 C10 1.374(8) . y
C5 C6 1.396(8) . y
C6 C7 1.365(9) . y
C7 C8 1.363(9) . y
C8 C9 1.413(8) . y
C8 C11 1.519(10) . y
C9 C10 1.373(8) . y
C11 C12 1.481(12) . y
C11 C13 1.522(11) . y
N5 C14 1.350(7) . y
N5 B1 1.545(8) . y
C14 C15 1.366(8) . y
C14 C17 1.493(7) . y
C15 C16 1.391(7) . y
C16 C18 1.472(7) . y
C18 C23 1.385(7) . y
C18 C19 1.385(7) . y
C19 C20 1.376(8) . y
C20 C21 1.377(9) . y
C21 C22 1.380(9) . y
C21 C24 1.516(8) . y
C22 C23 1.372(8) . y
C24 C25 1.301(11) . y
C24 C26 1.484(10) . y
N6 C27 1.339(7) . y
N6 B1 1.540(8) . y
C27 C28 1.367(9) . y
C27 C30 1.503(8) . y
C28 C29 1.394(8) . y
C29 C31 1.459(8) . y
C31 C32 1.369(8) . y
C31 C36 1.379(8) . y
C32 C33 1.384(9) . y
C33 C34 1.390(11) . y
C34 C35 1.351(10) . y
C34 C37 1.534(11) . y
C35 C36 1.380(9) . y
C37 C39 1.24(2) . y
C37 C38 1.46(2) . y
C45 C46 1.39 . y
C45 C50 1.39 . y
C46 C47 1.39 . y
C47 C48 1.39 . y
C48 C49 1.39 . y
C49 C50 1.39 . y
